data_9015185
loop_
_publ_author_name
'Fernandez-Martinez A'
'Timon, V.'
'Roman-Ross G'
'Cuello, G. J.'
'Daniels, J. E.'
'Ayora, C.'

_publ_section_title
;
 The structure of schwertmannite, a nanocrystalline iron oxyhydroxysulfate
 Note: Model 2, positions of sulfate groups not determined
;
_journal_name_full 'American Mineralogist'
_journal_page_first 1312
_journal_page_last 1322
_journal_paper_doi 10.2138/am.2010.3446
_journal_volume 95
_journal_year 2010
_chemical_compound_source 'Monte Romero mine (Iberian Pyrite Belt), Spain'
_chemical_formula_sum 'Fe8 O17'
_chemical_name_mineral Schwertmannite
_space_group_IT_number 1
_symmetry_space_group_name_Hall 'P 1'
_symmetry_space_group_name_H-M 'P 1'
_cell_angle_alpha 90.0
_cell_angle_beta 92.6
_cell_angle_gamma 90.0
_cell_formula_units_Z 2
_cell_length_a 10.821
_cell_length_b 6.002
_cell_length_c 10.514
_cell_volume 682.157
_database_code_amcsd 0018671
_exptl_crystal_density_diffrn 3.499
_cod_database_code 9015185

loop_
_space_group_symop_operation_xyz
x,y,z

loop_
_atom_site_label
_atom_site_fract_x
_atom_site_fract_y
_atom_site_fract_z
_atom_site_U_iso_or_equiv
Fe1 0.34500 0.00000 0.12200 0.00200
Fe2 0.15000 0.00000 0.62600 0.00200
O1 0.28800 0.00000 0.30700 0.00900
O2 0.05200 0.00000 0.33400 0.00900
O3 0.33400 0.00000 0.67000 0.00900
O4 0.32400 0.00000 0.92900 0.00900
Fe3 0.88300 0.25000 0.56000 0.00200
Fe4 0.71000 0.25000 0.05400 0.00200
O5 0.78600 0.25000 0.75600 0.00900
O6 0.54100 0.25000 0.78200 0.00900
O7 0.86600 0.25000 0.12600 0.00900
O8 0.82200 0.25000 0.37800 0.00900
Fe5 0.68800 0.00000 0.77000 0.00200
Fe6 0.89700 0.00000 0.26600 0.00200
O9 0.70900 0.00000 0.59000 0.00900
O10 0.96400 0.00000 0.56300 0.00900
O11 0.69000 0.00000 0.20800 0.00900
O12 0.69100 0.00000 0.95900 0.00900
Fe7 0.15800 0.25000 0.32300 0.00200
Fe8 0.33800 0.25000 0.83500 0.00200
O13 0.21100 0.25000 0.14100 0.00900
O14 0.45500 0.25000 0.11500 0.00900
O15 0.16400 0.25000 0.77700 0.00900
O16 0.17400 0.25000 0.51900 0.00900
Fe9 0.32800 0.50000 0.11700 0.00200
Fe10 0.15500 0.50000 0.62400 0.00200
O17 0.28700 0.50000 0.30700 0.00900
O18 0.04200 0.50000 0.33300 0.00900
O19 0.33500 0.50000 0.67100 0.00900
O20 0.32400 0.50000 0.92900 0.00900
Fe11 0.84100 0.75000 0.55400 0.00200
Fe12 0.84500 0.75000 0.95600 0.00200
O21 0.78600 0.75000 0.76500 0.00900
O22 0.54100 0.75000 0.78200 0.00900
O23 0.85400 0.75000 0.13800 0.00900
O24 0.82200 0.75000 0.37800 0.00900
Fe13 0.66800 0.50000 0.77100 0.00200
Fe14 0.86700 0.50000 0.27100 0.00200
O25 0.70900 0.50000 0.59000 0.00900
O26 0.96400 0.50000 0.56300 0.00900
O27 0.69100 0.50000 0.95900 0.00900
Fe15 0.14700 0.75000 0.32200 0.00200
Fe16 0.35300 0.75000 0.82100 0.00200
O28 0.21100 0.75000 0.14100 0.00900
O29 0.45500 0.75000 0.11500 0.00900
O30 0.16400 0.75000 0.77700 0.00900
O31 0.17400 0.75000 0.51900 0.00900
O32 0.96900 0.50000 0.95800 0.00900
O33 0.96900 0.00000 0.95800 0.00900
O34 0.69000 0.50000 0.21300 0.00900

loop_
_cod_changelog_entry_id
_cod_changelog_entry_author
_cod_changelog_entry_date
_cod_changelog_entry_text
1
;cod-tools version 3.10.1
Id: cif_fix_AMCSD_atom_labels 10224 2024-08-07 11:09:31Z saulius
;
2024-08-07T19:40:15+03:00
;Changed the following '_atom_site_label' values:
the first duplicated label 'Fe'  converted to 'Fe1'
duplicated label 'Fe' at index 1 converted to 'Fe2'
the first duplicated label 'O'  converted to 'O1'
duplicated label 'O' at index 3 converted to 'O2'
duplicated label 'O' at index 4 converted to 'O3'
duplicated label 'O' at index 5 converted to 'O4'
duplicated label 'Fe' at index 6 converted to 'Fe3'
duplicated label 'Fe' at index 7 converted to 'Fe4'
duplicated label 'O' at index 8 converted to 'O5'
duplicated label 'O' at index 9 converted to 'O6'
duplicated label 'O' at index 10 converted to 'O7'
duplicated label 'O' at index 11 converted to 'O8'
duplicated label 'Fe' at index 12 converted to 'Fe5'
duplicated label 'Fe' at index 13 converted to 'Fe6'
duplicated label 'O' at index 14 converted to 'O9'
duplicated label 'O' at index 15 converted to 'O10'
duplicated label 'O' at index 16 converted to 'O11'
duplicated label 'O' at index 17 converted to 'O12'
duplicated label 'Fe' at index 18 converted to 'Fe7'
duplicated label 'Fe' at index 19 converted to 'Fe8'
duplicated label 'O' at index 20 converted to 'O13'
duplicated label 'O' at index 21 converted to 'O14'
duplicated label 'O' at index 22 converted to 'O15'
duplicated label 'O' at index 23 converted to 'O16'
duplicated label 'Fe' at index 24 converted to 'Fe9'
duplicated label 'Fe' at index 25 converted to 'Fe10'
duplicated label 'O' at index 26 converted to 'O17'
duplicated label 'O' at index 27 converted to 'O18'
duplicated label 'O' at index 28 converted to 'O19'
duplicated label 'O' at index 29 converted to 'O20'
duplicated label 'Fe' at index 30 converted to 'Fe11'
duplicated label 'Fe' at index 31 converted to 'Fe12'
duplicated label 'O' at index 32 converted to 'O21'
duplicated label 'O' at index 33 converted to 'O22'
duplicated label 'O' at index 34 converted to 'O23'
duplicated label 'O' at index 35 converted to 'O24'
duplicated label 'Fe' at index 36 converted to 'Fe13'
duplicated label 'Fe' at index 37 converted to 'Fe14'
duplicated label 'O' at index 38 converted to 'O25'
duplicated label 'O' at index 39 converted to 'O26'
duplicated label 'O' at index 40 converted to 'O27'
duplicated label 'Fe' at index 41 converted to 'Fe15'
duplicated label 'Fe' at index 42 converted to 'Fe16'
duplicated label 'O' at index 43 converted to 'O28'
duplicated label 'O' at index 44 converted to 'O29'
duplicated label 'O' at index 45 converted to 'O30'
duplicated label 'O' at index 46 converted to 'O31'
duplicated label 'O' at index 47 converted to 'O32'
duplicated label 'O' at index 48 converted to 'O33'
duplicated label 'O' at index 49 converted to 'O34'
;

loop_
_cod_related_entry_id
_cod_related_entry_database
_cod_related_entry_code
1 AMCSD 0018671
